data_7712945
loop_
_publ_author_name
'Marchi, Lorenzo'
'Fantuzzi, Simone'
'Cingolani, Andrea'
'Messori, Alessandro'
'Mazzoni, Rita'
'Zacchini, Stefano'
'Cocchi, Marina'
'Rigamonti, Luca'

_publ_section_title
;
 Proficient multivariate approach for iron(II) spin crossover behaviour
 modelling in the solid state
;
_journal_name_full 'Dalton Transactions'
_journal_paper_doi 10.1039/D3DT00847A
_journal_year 2023
_chemical_formula_sum 'C24 H22 B2 F8 Fe N10'
_chemical_formula_weight 679.98
_space_group_crystal_system monoclinic
_space_group_IT_number 14
_space_group_name_Hall '-P 2yn'
_space_group_name_H-M_alt 'P 1 21/n 1'
_atom_sites_solution_hydrogens geom
_audit_creation_method SHELXL-2014/7
_audit_update_record
;
2022-07-20 deposited with the CCDC.	2023-05-03 downloaded from the CCDC.
;
_cell_angle_alpha 90
_cell_angle_beta 93.077(2)
_cell_angle_gamma 90
_cell_formula_units_Z 4
_cell_length_a 8.4217(4)
_cell_length_b 8.6528(4)
_cell_length_c 37.3757(17)
_cell_measurement_reflns_used 9896
_cell_measurement_temperature 100(2)
_cell_measurement_theta_max 27.4145
_cell_measurement_theta_min 2.416
_cell_volume 2719.7(2)
_computing_cell_refinement 'APEX3 (Bruker AXS, 2015)'
_computing_data_collection 'APEX3 (Bruker AXS, 2015)'
_computing_data_reduction 'SAINT (Bruker AXS, 2015)'
_computing_molecular_graphics 'ORTEPIII (Johnson, 1996)'
_computing_publication_material 'XCIF 2014/2 (Bruker AXS, 2014)'
_computing_structure_refinement 'SHELXL-2014/7 (Sheldrick, 2014)'
_computing_structure_solution 'SHELXT (Sheldrick, 2015)'
_diffrn_ambient_temperature 100(2)
_diffrn_measured_fraction_theta_full 0.999
_diffrn_measured_fraction_theta_max 0.996
_diffrn_measurement_device_type 'PHOTON100 area detector'
_diffrn_measurement_method 'phi and omega scans'
_diffrn_radiation_type MoK\a
_diffrn_radiation_wavelength 0.71073
_diffrn_reflns_av_R_equivalents 0.0867
_diffrn_reflns_av_unetI/netI 0.0376
_diffrn_reflns_Laue_measured_fraction_full 0.999
_diffrn_reflns_Laue_measured_fraction_max 0.996
_diffrn_reflns_limit_h_max 10
_diffrn_reflns_limit_h_min -10
_diffrn_reflns_limit_k_max 11
_diffrn_reflns_limit_k_min -11
_diffrn_reflns_limit_l_max 47
_diffrn_reflns_limit_l_min -47
_diffrn_reflns_number 50953
_diffrn_reflns_point_group_measured_fraction_full 0.999
_diffrn_reflns_point_group_measured_fraction_max 0.996
_diffrn_reflns_theta_full 25.242
_diffrn_reflns_theta_max 26.998
_diffrn_reflns_theta_min 2.183
_diffrn_source 'fine-focus sealed tube'
_exptl_absorpt_coefficient_mu 0.647
_exptl_absorpt_correction_T_max 0.5629
_exptl_absorpt_correction_T_min 0.4457
_exptl_absorpt_correction_type empirical
_exptl_absorpt_process_details
; 
 Data were corrected for Lorentz polarization and absorption
 effects (empirical absorption correction SADABS).
 R(int) =  0.1270 (selected reflections only, before parameter refinement)
 R(int) =  0.0598 (selected reflections only, after parameter refinement)
;
_exptl_crystal_colour orange
_exptl_crystal_density_diffrn 1.661
_exptl_crystal_description prism
_exptl_crystal_F_000 1376
_exptl_crystal_size_max 0.210
_exptl_crystal_size_mid 0.160
_exptl_crystal_size_min 0.140
_refine_diff_density_max 0.536
_refine_diff_density_min -0.547
_refine_diff_density_rms 0.080
_refine_ls_extinction_method none
_refine_ls_goodness_of_fit_ref 1.165
_refine_ls_hydrogen_treatment constr
_refine_ls_matrix_type full
_refine_ls_number_parameters 408
_refine_ls_number_reflns 5912
_refine_ls_number_restraints 0
_refine_ls_restrained_S_all 1.165
_refine_ls_R_factor_all 0.0575
_refine_ls_R_factor_gt 0.0467
_refine_ls_shift/su_max 0.002
_refine_ls_shift/su_mean 0.000
_refine_ls_structure_factor_coef Fsqd
_refine_ls_weighting_details 'w=1/[\s^2^(Fo^2^)+(0.0185P)^2^+5.2891P] where P=(Fo^2^+2Fc^2^)/3'
_refine_ls_weighting_scheme calc
_refine_ls_wR_factor_gt 0.0933
_refine_ls_wR_factor_ref 0.0960
_reflns_Friedel_coverage 0.000
_reflns_number_gt 5087
_reflns_number_total 5912
_reflns_threshold_expression 'I > 2\s(I)'
_cod_data_source_file d3dt00847a2.cif
_cod_data_source_block C01AA_100K
_cod_original_sg_symbol_H-M 'P 21/n'
_cod_database_code 7712945
_shelx_shelxl_version_number 2014/7
_shelx_space_group_comment
;
The symmetry employed for this shelxl refinement is uniquely defined
by the following loop, which should always be used as a source of
symmetry information in preference to the above space-group names.
They are only intended as comments.
;
_shelx_estimated_absorpt_t_min 0.876
_shelx_estimated_absorpt_t_max 0.915

loop_
_space_group_symop_operation_xyz
'x, y, z'
'-x+1/2, y+1/2, -z+1/2'
'-x, -y, -z'
'x-1/2, -y-1/2, z-1/2'

loop_
_atom_site_label
_atom_site_type_symbol
_atom_site_fract_x
_atom_site_fract_y
_atom_site_fract_z
_atom_site_U_iso_or_equiv
_atom_site_adp_type
_atom_site_occupancy
_atom_site_site_symmetry_order
_atom_site_calc_flag
_atom_site_refinement_flags_posn
_atom_site_refinement_flags_adp
_atom_site_refinement_flags_occupancy
_atom_site_disorder_assembly
_atom_site_disorder_group
Fe1 Fe 0.85216(4) 0.44211(4) 0.62521(2) 0.00970(9) Uani 1 1 d . . . . .
N1 N 1.0689(2) 0.3573(2) 0.62939(5) 0.0113(4) Uani 1 1 d . . . . .
N2 N 1.1285(3) 0.3515(3) 0.66444(5) 0.0126(4) Uani 1 1 d . . . . .
N3 N 0.8924(2) 0.4555(2) 0.67550(5) 0.0108(4) Uani 1 1 d . . . . .
N4 N 0.6443(3) 0.5510(3) 0.67589(5) 0.0133(4) Uani 1 1 d . . . . .
N5 N 0.6486(3) 0.5311(2) 0.63934(5) 0.0120(4) Uani 1 1 d . . . . .
N6 N 0.9305(3) 0.6453(3) 0.60989(5) 0.0122(4) Uani 1 1 d . . . . .
N7 N 0.9133(3) 0.6664(3) 0.57321(5) 0.0129(4) Uani 1 1 d . . . . .
N8 N 0.8063(3) 0.4273(3) 0.57518(5) 0.0120(4) Uani 1 1 d . . . . .
N9 N 0.7118(3) 0.1916(3) 0.58785(5) 0.0119(4) Uani 1 1 d . . . . .
N10 N 0.7658(2) 0.2318(3) 0.62213(5) 0.0116(4) Uani 1 1 d . . . . .
C1 C 1.1769(3) 0.2889(3) 0.61060(7) 0.0154(5) Uani 1 1 d . . . . .
H1 H 1.1686 0.2760 0.5853 0.018 Uiso 1 1 calc R U . . .
C2 C 1.3054(3) 0.2379(3) 0.63283(7) 0.0187(6) Uani 1 1 d . . . . .
H2 H 1.3973 0.1849 0.6257 0.022 Uiso 1 1 calc R U . . .
C3 C 1.2719(3) 0.2795(3) 0.66683(7) 0.0171(6) Uani 1 1 d . . . . .
H3 H 1.3364 0.2617 0.6881 0.021 Uiso 1 1 calc R U . . .
C4 C 1.0317(3) 0.4093(3) 0.69053(6) 0.0110(5) Uani 1 1 d . . . . .
C5 C 1.0690(3) 0.4194(3) 0.72691(7) 0.0138(5) Uani 1 1 d . . . . .
H5 H 1.1694 0.3865 0.7369 0.017 Uiso 1 1 calc R U . . .
C6 C 0.9536(3) 0.4798(3) 0.74830(6) 0.0144(5) Uani 1 1 d . . . . .
C7 C 0.8069(3) 0.5253(3) 0.73287(7) 0.0136(5) Uani 1 1 d . . . . .
H7 H 0.7262 0.5652 0.7471 0.016 Uiso 1 1 calc R U . . .
C8 C 0.7826(3) 0.5105(3) 0.69651(7) 0.0115(5) Uani 1 1 d . . . . .
C9 C 0.5045(3) 0.6144(3) 0.68480(7) 0.0160(5) Uani 1 1 d . . . . .
H9 H 0.4738 0.6381 0.7083 0.019 Uiso 1 1 calc R U . . .
C10 C 0.4168(3) 0.6375(3) 0.65361(7) 0.0195(6) Uani 1 1 d . . . . .
H10 H 0.3133 0.6810 0.6509 0.023 Uiso 1 1 calc R U . . .
C11 C 0.5100(3) 0.5841(3) 0.62620(7) 0.0171(6) Uani 1 1 d . . . . .
H11 H 0.4778 0.5858 0.6014 0.020 Uiso 1 1 calc R U . . .
C12 C 0.9850(3) 0.4970(3) 0.78810(6) 0.0180(6) Uani 1 1 d . . . . .
H12A H 0.9166 0.4256 0.8006 0.027 Uiso 1 1 calc R U . . .
H12B H 0.9620 0.6033 0.7952 0.027 Uiso 1 1 calc R U . . .
H12C H 1.0967 0.4731 0.7944 0.027 Uiso 1 1 calc R U . . .
C21 C 1.0075(3) 0.7697(3) 0.62206(7) 0.0142(5) Uani 1 1 d . . . . .
H21 H 1.0360 0.7888 0.6466 0.017 Uiso 1 1 calc R U . . .
C22 C 1.0412(3) 0.8697(3) 0.59388(7) 0.0171(6) Uani 1 1 d . . . . .
H22 H 1.0959 0.9656 0.5958 0.021 Uiso 1 1 calc R U . . .
C23 C 0.9799(3) 0.8019(3) 0.56333(7) 0.0154(5) Uani 1 1 d . . . . .
H23 H 0.9830 0.8416 0.5397 0.019 Uiso 1 1 calc R U . . .
C24 C 0.8404(3) 0.5451(3) 0.55367(6) 0.0127(5) Uani 1 1 d . . . . .
C25 C 0.8041(3) 0.5420(3) 0.51720(6) 0.0151(5) Uani 1 1 d . . . . .
H25 H 0.8308 0.6263 0.5024 0.018 Uiso 1 1 calc R U . . .
C26 C 0.7274(3) 0.4117(3) 0.50286(7) 0.0150(5) Uani 1 1 d . . . . .
C27 C 0.6938(3) 0.2875(3) 0.52495(7) 0.0135(5) Uani 1 1 d . . . . .
H27 H 0.6441 0.1965 0.5156 0.016 Uiso 1 1 calc R U . . .
C28 C 0.7358(3) 0.3022(3) 0.56106(6) 0.0114(5) Uani 1 1 d . . . . .
C29 C 0.6550(3) 0.0449(3) 0.58672(7) 0.0148(5) Uani 1 1 d . . . . .
H29 H 0.6115 -0.0083 0.5662 0.018 Uiso 1 1 calc R U . . .
C30 C 0.6726(3) -0.0115(3) 0.62088(7) 0.0155(5) Uani 1 1 d . . . . .
H30 H 0.6430 -0.1111 0.6289 0.019 Uiso 1 1 calc R U . . .
C31 C 0.7432(3) 0.1071(3) 0.64164(7) 0.0141(5) Uani 1 1 d . . . . .
H31 H 0.7713 0.0990 0.6665 0.017 Uiso 1 1 calc R U . . .
C32 C 0.6750(4) 0.4078(3) 0.46378(7) 0.0204(6) Uani 1 1 d . . . . .
H32A H 0.5749 0.4647 0.4600 0.031 Uiso 1 1 calc R U . . .
H32B H 0.6594 0.3004 0.4561 0.031 Uiso 1 1 calc R U . . .
H32C H 0.7567 0.4559 0.4497 0.031 Uiso 1 1 calc R U . . .
B1 B 0.2807(4) 0.1003(4) 0.52661(8) 0.0171(6) Uani 1 1 d . . . . .
B2 B 0.0232(4) 0.8979(4) 0.72066(8) 0.0195(7) Uani 1 1 d . . . . .
F1 F 0.3146(2) -0.0421(2) 0.54184(5) 0.0277(4) Uani 1 1 d . . . . .
F2 F 0.36595(19) 0.21435(19) 0.54583(4) 0.0214(4) Uani 1 1 d . . . . .
F3 F 0.11876(19) 0.1335(2) 0.52803(4) 0.0252(4) Uani 1 1 d . . . . .
F4 F 0.3226(2) 0.1027(2) 0.49106(4) 0.0275(4) Uani 1 1 d . . . . .
F5 F 0.1494(2) 0.8299(3) 0.70396(5) 0.0349(5) Uani 1 1 d . . . . .
F6 F 0.0365(3) 1.0576(2) 0.72021(5) 0.0431(5) Uani 1 1 d . . . . .
F7 F 0.0251(2) 0.8487(2) 0.75619(4) 0.0266(4) Uani 1 1 d . . . . .
F8 F -0.1186(2) 0.8557(2) 0.70260(4) 0.0248(4) Uani 1 1 d . . . . .

loop_
_atom_site_aniso_label
_atom_site_aniso_U_11
_atom_site_aniso_U_22
_atom_site_aniso_U_33
_atom_site_aniso_U_23
_atom_site_aniso_U_13
_atom_site_aniso_U_12
Fe1 0.01014(18) 0.01119(18) 0.00772(16) 0.00032(14) 0.00010(12) 0.00008(15)
N1 0.0102(11) 0.0138(11) 0.0100(9) -0.0004(8) 0.0011(8) -0.0015(8)
N2 0.0113(11) 0.0152(12) 0.0113(10) -0.0005(8) -0.0001(8) 0.0012(9)
N3 0.0122(10) 0.0096(11) 0.0108(9) -0.0003(8) 0.0021(8) 0.0014(8)
N4 0.0141(11) 0.0153(11) 0.0106(9) 0.0003(9) 0.0020(8) 0.0004(9)
N5 0.0144(11) 0.0117(11) 0.0098(9) -0.0001(8) 0.0003(8) -0.0010(9)
N6 0.0140(11) 0.0136(11) 0.0089(9) -0.0007(8) -0.0004(8) 0.0011(9)
N7 0.0146(11) 0.0135(11) 0.0107(10) 0.0015(8) 0.0003(8) -0.0011(9)
N8 0.0132(11) 0.0119(11) 0.0109(9) -0.0002(8) 0.0012(8) 0.0007(9)
N9 0.0131(11) 0.0125(11) 0.0101(9) -0.0005(8) 0.0013(8) -0.0009(9)
N10 0.0100(11) 0.0170(12) 0.0078(9) -0.0001(8) 0.0002(8) 0.0001(9)
C1 0.0181(14) 0.0144(14) 0.0141(12) -0.0046(10) 0.0045(10) -0.0024(11)
C2 0.0153(14) 0.0184(14) 0.0230(13) -0.0044(11) 0.0061(11) 0.0037(11)
C3 0.0123(13) 0.0187(14) 0.0201(13) 0.0004(11) -0.0014(10) 0.0038(11)
C4 0.0119(12) 0.0101(13) 0.0112(11) 0.0014(9) 0.0025(9) 0.0003(9)
C5 0.0144(13) 0.0139(14) 0.0128(11) 0.0008(10) -0.0015(10) 0.0004(10)
C6 0.0198(14) 0.0135(13) 0.0101(11) -0.0007(10) 0.0019(10) -0.0043(11)
C7 0.0150(13) 0.0128(14) 0.0132(11) -0.0008(10) 0.0031(10) 0.0000(10)
C8 0.0106(12) 0.0099(12) 0.0141(11) -0.0002(10) 0.0006(9) 0.0003(10)
C9 0.0114(13) 0.0162(14) 0.0208(13) -0.0013(11) 0.0047(10) 0.0016(10)
C10 0.0131(14) 0.0202(15) 0.0250(14) 0.0019(12) 0.0001(11) 0.0038(11)
C11 0.0158(13) 0.0178(15) 0.0169(12) 0.0030(10) -0.0059(10) -0.0010(11)
C12 0.0204(14) 0.0227(15) 0.0109(12) -0.0012(10) 0.0004(10) 0.0005(11)
C21 0.0086(12) 0.0145(14) 0.0195(12) -0.0028(10) -0.0002(10) 0.0015(10)
C22 0.0155(14) 0.0136(14) 0.0222(13) -0.0016(11) 0.0018(11) -0.0025(11)
C23 0.0155(13) 0.0122(13) 0.0191(12) 0.0029(10) 0.0052(10) -0.0014(10)
C24 0.0113(12) 0.0136(13) 0.0133(11) 0.0001(10) 0.0010(9) 0.0014(10)
C25 0.0200(14) 0.0145(14) 0.0111(11) 0.0030(10) 0.0027(10) 0.0013(11)
C26 0.0177(14) 0.0144(14) 0.0128(12) -0.0015(10) 0.0011(10) 0.0056(11)
C27 0.0137(13) 0.0143(13) 0.0125(11) -0.0031(10) 0.0003(10) 0.0014(10)
C28 0.0114(12) 0.0110(13) 0.0118(11) 0.0009(9) 0.0017(10) 0.0003(10)
C29 0.0134(13) 0.0128(13) 0.0186(12) -0.0026(10) 0.0031(10) -0.0001(10)
C30 0.0148(13) 0.0123(13) 0.0197(13) 0.0022(10) 0.0038(10) 0.0005(10)
C31 0.0128(13) 0.0162(13) 0.0134(12) 0.0028(10) 0.0035(10) 0.0015(10)
C32 0.0325(17) 0.0179(15) 0.0103(12) -0.0002(10) -0.0027(11) 0.0037(12)
B1 0.0204(16) 0.0168(16) 0.0143(13) -0.0012(12) 0.0017(12) 0.0006(12)
B2 0.0192(16) 0.0214(17) 0.0176(14) -0.0036(12) -0.0009(12) -0.0006(13)
F1 0.0352(10) 0.0171(9) 0.0311(9) 0.0050(7) 0.0046(8) 0.0022(8)
F2 0.0203(9) 0.0206(9) 0.0237(8) -0.0059(7) 0.0041(7) -0.0031(7)
F3 0.0167(9) 0.0320(10) 0.0267(9) 0.0017(8) 0.0007(7) -0.0010(7)
F4 0.0397(11) 0.0292(10) 0.0143(8) -0.0030(7) 0.0078(7) 0.0049(8)
F5 0.0206(9) 0.0577(13) 0.0263(9) -0.0149(9) -0.0006(7) 0.0052(9)
F6 0.0665(15) 0.0214(10) 0.0419(11) 0.0001(9) 0.0086(10) -0.0134(10)
F7 0.0316(10) 0.0311(10) 0.0166(8) 0.0008(7) -0.0042(7) 0.0022(8)
F8 0.0201(9) 0.0335(10) 0.0204(8) 0.0009(7) -0.0033(7) 0.0004(8)

loop_
_atom_type_symbol
_atom_type_description
_atom_type_scat_dispersion_real
_atom_type_scat_dispersion_imag
_atom_type_scat_source
C C 0.0033 0.0016 'International Tables Vol C Tables 4.2.6.8 and 6.1.1.4'
H H 0.0000 0.0000 'International Tables Vol C Tables 4.2.6.8 and 6.1.1.4'
B B 0.0013 0.0007 'International Tables Vol C Tables 4.2.6.8 and 6.1.1.4'
F F 0.0171 0.0103 'International Tables Vol C Tables 4.2.6.8 and 6.1.1.4'
Fe Fe 0.3463 0.8444 'International Tables Vol C Tables 4.2.6.8 and 6.1.1.4'
N N 0.0061 0.0033 'International Tables Vol C Tables 4.2.6.8 and 6.1.1.4'

loop_
_geom_angle_atom_site_label_1
_geom_angle_atom_site_label_2
_geom_angle_atom_site_label_3
_geom_angle
_geom_angle_site_symmetry_1
_geom_angle_site_symmetry_3
_geom_angle_publ_flag
N8 Fe1 N3 178.48(10) . . ?
N8 Fe1 N10 79.86(9) . . ?
N3 Fe1 N10 99.27(9) . . ?
N8 Fe1 N1 101.11(9) . . ?
N3 Fe1 N1 80.10(9) . . ?
N10 Fe1 N1 89.90(9) . . ?
N8 Fe1 N6 80.05(9) . . ?
N3 Fe1 N6 100.85(9) . . ?
N10 Fe1 N6 159.80(8) . . ?
N1 Fe1 N6 91.84(9) . . ?
N8 Fe1 N5 98.99(9) . . ?
N3 Fe1 N5 79.79(9) . . ?
N10 Fe1 N5 93.04(9) . . ?
N1 Fe1 N5 159.89(8) . . ?
N6 Fe1 N5 92.21(9) . . ?
C1 N1 N2 105.3(2) . . ?
C1 N1 Fe1 142.11(18) . . ?
N2 N1 Fe1 112.24(15) . . ?
C3 N2 N1 110.9(2) . . ?
C3 N2 C4 132.0(2) . . ?
N1 N2 C4 117.0(2) . . ?
C8 N3 C4 118.7(2) . . ?
C8 N3 Fe1 120.88(17) . . ?
C4 N3 Fe1 120.37(17) . . ?
C9 N4 N5 111.3(2) . . ?
C9 N4 C8 132.1(2) . . ?
N5 N4 C8 116.5(2) . . ?
C11 N5 N4 104.7(2) . . ?
C11 N5 Fe1 142.75(18) . . ?
N4 N5 Fe1 112.50(15) . . ?
C21 N6 N7 104.9(2) . . ?
C21 N6 Fe1 142.14(18) . . ?
N7 N6 Fe1 112.70(16) . . ?
C23 N7 N6 111.1(2) . . ?
C23 N7 C24 132.9(2) . . ?
N6 N7 C24 116.0(2) . . ?
C28 N8 C24 119.1(2) . . ?
C28 N8 Fe1 120.66(17) . . ?
C24 N8 Fe1 120.20(18) . . ?
C29 N9 N10 111.3(2) . . ?
C29 N9 C28 132.7(2) . . ?
N10 N9 C28 115.8(2) . . ?
C31 N10 N9 104.8(2) . . ?
C31 N10 Fe1 142.11(18) . . ?
N9 N10 Fe1 113.01(15) . . ?
N1 C1 C2 111.0(2) . . ?
N1 C1 H1 124.5 . . ?
C2 C1 H1 124.5 . . ?
C3 C2 C1 106.1(2) . . ?
C3 C2 H2 126.9 . . ?
C1 C2 H2 126.9 . . ?
N2 C3 C2 106.7(2) . . ?
N2 C3 H3 126.6 . . ?
C2 C3 H3 126.6 . . ?
N3 C4 C5 122.9(2) . . ?
N3 C4 N2 110.2(2) . . ?
C5 C4 N2 126.8(2) . . ?
C4 C5 C6 117.4(2) . . ?
C4 C5 H5 121.3 . . ?
C6 C5 H5 121.3 . . ?
C7 C6 C5 120.0(2) . . ?
C7 C6 C12 119.1(2) . . ?
C5 C6 C12 120.9(2) . . ?
C8 C7 C6 117.8(2) . . ?
C8 C7 H7 121.1 . . ?
C6 C7 H7 121.1 . . ?
N3 C8 C7 123.1(2) . . ?
N3 C8 N4 110.3(2) . . ?
C7 C8 N4 126.6(2) . . ?
N4 C9 C10 106.7(2) . . ?
N4 C9 H9 126.7 . . ?
C10 C9 H9 126.7 . . ?
C9 C10 C11 106.2(2) . . ?
C9 C10 H10 126.9 . . ?
C11 C10 H10 126.9 . . ?
N5 C11 C10 111.1(2) . . ?
N5 C11 H11 124.4 . . ?
C10 C11 H11 124.4 . . ?
C6 C12 H12A 109.5 . . ?
C6 C12 H12B 109.5 . . ?
H12A C12 H12B 109.5 . . ?
C6 C12 H12C 109.5 . . ?
H12A C12 H12C 109.5 . . ?
H12B C12 H12C 109.5 . . ?
N6 C21 C22 111.0(2) . . ?
N6 C21 H21 124.5 . . ?
C22 C21 H21 124.5 . . ?
C23 C22 C21 106.4(2) . . ?
C23 C22 H22 126.8 . . ?
C21 C22 H22 126.8 . . ?
N7 C23 C22 106.7(2) . . ?
N7 C23 H23 126.7 . . ?
C22 C23 H23 126.7 . . ?
N8 C24 C25 122.4(2) . . ?
N8 C24 N7 111.1(2) . . ?
C25 C24 N7 126.6(2) . . ?
C24 C25 C26 117.9(2) . . ?
C24 C25 H25 121.0 . . ?
C26 C25 H25 121.0 . . ?
C27 C26 C25 120.1(2) . . ?
C27 C26 C32 120.0(2) . . ?
C25 C26 C32 119.8(2) . . ?
C28 C27 C26 117.3(2) . . ?
C28 C27 H27 121.4 . . ?
C26 C27 H27 121.4 . . ?
N8 C28 C27 123.2(2) . . ?
N8 C28 N9 110.4(2) . . ?
C27 C28 N9 126.4(2) . . ?
N9 C29 C30 106.5(2) . . ?
N9 C29 H29 126.7 . . ?
C30 C29 H29 126.7 . . ?
C29 C30 C31 106.1(2) . . ?
C29 C30 H30 127.0 . . ?
C31 C30 H30 127.0 . . ?
N10 C31 C30 111.2(2) . . ?
N10 C31 H31 124.4 . . ?
C30 C31 H31 124.4 . . ?
C26 C32 H32A 109.5 . . ?
C26 C32 H32B 109.5 . . ?
H32A C32 H32B 109.5 . . ?
C26 C32 H32C 109.5 . . ?
H32A C32 H32C 109.5 . . ?
H32B C32 H32C 109.5 . . ?
F1 B1 F4 110.4(2) . . ?
F1 B1 F2 109.2(2) . . ?
F4 B1 F2 109.3(2) . . ?
F1 B1 F3 110.4(2) . . ?
F4 B1 F3 109.3(2) . . ?
F2 B1 F3 108.2(2) . . ?
F6 B2 F8 108.9(3) . . ?
F6 B2 F5 110.6(3) . . ?
F8 B2 F5 109.1(2) . . ?
F6 B2 F7 108.6(2) . . ?
F8 B2 F7 110.4(3) . . ?
F5 B2 F7 109.2(2) . . ?

loop_
_geom_bond_atom_site_label_1
_geom_bond_atom_site_label_2
_geom_bond_distance
_geom_bond_site_symmetry_2
_geom_bond_publ_flag
Fe1 N8 1.893(2) . ?
Fe1 N3 1.895(2) . ?
Fe1 N10 1.961(2) . ?
Fe1 N1 1.966(2) . ?
Fe1 N6 1.974(2) . ?
Fe1 N5 1.977(2) . ?
N1 C1 1.319(3) . ?
N1 N2 1.378(3) . ?
N2 C3 1.357(3) . ?
N2 C4 1.397(3) . ?
N3 C8 1.333(3) . ?
N3 C4 1.335(3) . ?
N4 C9 1.357(3) . ?
N4 N5 1.379(3) . ?
N4 C8 1.406(3) . ?
N5 C11 1.324(3) . ?
N6 C21 1.324(3) . ?
N6 N7 1.383(3) . ?
N7 C23 1.360(3) . ?
N7 C24 1.402(3) . ?
N8 C28 1.330(3) . ?
N8 C24 1.338(3) . ?
N9 C29 1.356(3) . ?
N9 N10 1.381(3) . ?
N9 C28 1.408(3) . ?
N10 C31 1.322(3) . ?
C1 C2 1.400(4) . ?
C1 H1 0.9500 . ?
C2 C3 1.365(4) . ?
C2 H2 0.9500 . ?
C3 H3 0.9500 . ?
C4 C5 1.382(3) . ?
C5 C6 1.393(4) . ?
C5 H5 0.9500 . ?
C6 C7 1.392(4) . ?
C6 C12 1.504(3) . ?
C7 C8 1.369(3) . ?
C7 H7 0.9500 . ?
C9 C10 1.361(4) . ?
C9 H9 0.9500 . ?
C10 C11 1.401(4) . ?
C10 H10 0.9500 . ?
C11 H11 0.9500 . ?
C12 H12A 0.9800 . ?
C12 H12B 0.9800 . ?
C12 H12C 0.9800 . ?
C21 C22 1.404(4) . ?
C21 H21 0.9500 . ?
C22 C23 1.360(4) . ?
C22 H22 0.9500 . ?
C23 H23 0.9500 . ?
C24 C25 1.381(3) . ?
C25 C26 1.393(4) . ?
C25 H25 0.9500 . ?
C26 C27 1.393(4) . ?
C26 C32 1.503(3) . ?
C27 C28 1.382(3) . ?
C27 H27 0.9500 . ?
C29 C30 1.367(4) . ?
C29 H29 0.9500 . ?
C30 C31 1.400(4) . ?
C30 H30 0.9500 . ?
C31 H31 0.9500 . ?
C32 H32A 0.9800 . ?
C32 H32B 0.9800 . ?
C32 H32C 0.9800 . ?
B1 F1 1.381(4) . ?
B1 F4 1.393(3) . ?
B1 F2 1.396(3) . ?
B1 F3 1.397(4) . ?
B2 F6 1.386(4) . ?
B2 F8 1.389(4) . ?
B2 F5 1.392(4) . ?
B2 F7 1.394(4) . ?
